data_2022584
loop_
_publ_author_name
'Grosu, Ioana Georgeta'
'Martin, Flavia'
'Turza, Alexandru'
'Miclaus, Maria'
'Kacso, Irina'
'Borodi, Gheorghe'

_publ_section_title
;
 Structural studies of various olmesartan solvates
;
_journal_coeditor_code DV3017
_journal_issue 4
_journal_name_full 'Acta Crystallographica Section C'
_journal_page_first
;
;
_journal_paper_doi 10.1107/S2053229622002984
_journal_volume 78
_journal_year 2022
_chemical_formula_iupac 'C24 H26 N6 O3, C3 H8 O'
_chemical_formula_moiety 'C24 H26 N6 O3, C3 H8 O'
_chemical_formula_sum 'C27 H34 N6 O4'
_chemical_formula_weight 506.60
_chemical_name_common 'Olmesartan isopropanol monosolvate'
_chemical_name_systematic
;4-(2-Hydroxypropan-2-yl)-2-propyl-1-({4-[2-(1<i>H</i>-1,2,3,4-tetrazol-5-yl)phenyl]phenyl}methyl)-1<i>H</i>-imidazol-3-ium-5-carboxylate
isopropanol monosolvate
;
_space_group_crystal_system monoclinic
_space_group_IT_number 14
_space_group_name_Hall '-P 2ybc'
_space_group_name_H-M_alt 'P 1 21/c 1'
_atom_sites_solution_hydrogens mixed
_atom_sites_solution_primary direct
_audit_creation_method
;
Olex2 1.2
(compiled 2018.05.29 svn.r3508 for OlexSys, GUI svn.r5506)
;
_cell_angle_alpha 90
_cell_angle_beta 90.7205(13)
_cell_angle_gamma 90
_cell_formula_units_Z 4
_cell_length_a 9.76826(15)
_cell_length_b 18.4810(3)
_cell_length_c 14.42279(19)
_cell_measurement_reflns_used 9444
_cell_measurement_temperature 101.60(14)
_cell_measurement_theta_max 71.5720
_cell_measurement_theta_min 4.5180
_cell_volume 2603.50(7)
_computing_cell_refinement
;
CrysAlis PRO (Agilent, 2012)
;
_computing_data_collection
;
CrysAlis PRO (Agilent, 2012)
;
_computing_data_reduction
;
CrysAlis PRO (Agilent, 2012)
;
_computing_molecular_graphics
;
OLEX2 (Dolomanov <i>et al.</i>,  2009)
;
_computing_publication_material
;
OLEX2 (Dolomanov <i>et al.</i>,  2009)
;
_computing_structure_refinement
;
SHELXL2016 (Sheldrick, 2015)
;
_computing_structure_solution
;
SHELXS (Sheldrick, 2008)
;
_diffrn_ambient_temperature 101.60(14)
_diffrn_detector_area_resol_mean 16.4335
_diffrn_measured_fraction_theta_full 0.998
_diffrn_measured_fraction_theta_max 0.987
_diffrn_measurement_device_type 'Agilent SuperNova Dual Source diffractometer with an Eos detector'
_diffrn_measurement_method '\w scans'
_diffrn_radiation_monochromator mirror
_diffrn_radiation_type CuK\a
_diffrn_radiation_wavelength 1.54184
_diffrn_reflns_av_R_equivalents 0.0214
_diffrn_reflns_av_unetI/netI 0.0186
_diffrn_reflns_limit_h_max 11
_diffrn_reflns_limit_h_min -11
_diffrn_reflns_limit_k_max 22
_diffrn_reflns_limit_k_min -19
_diffrn_reflns_limit_l_max 17
_diffrn_reflns_limit_l_min -17
_diffrn_reflns_number 17119
_diffrn_reflns_theta_full 67.684
_diffrn_reflns_theta_max 71.748
_diffrn_reflns_theta_min 3.888
_diffrn_source 'SuperNova (Cu) X-ray Source'
_exptl_absorpt_coefficient_mu 0.723
_exptl_absorpt_correction_T_max 1.00000
_exptl_absorpt_correction_T_min 0.88173
_exptl_absorpt_correction_type multi-scan
_exptl_absorpt_process_details
;
(CrysAlis PRO; Agilent, 2012)
;
_exptl_crystal_colour colourless
_exptl_crystal_density_diffrn 1.292
_exptl_crystal_description needle
_exptl_crystal_F_000 1080
_exptl_crystal_size_max 0.1
_exptl_crystal_size_mid 0.01
_exptl_crystal_size_min 0.01
_refine_diff_density_max 0.444
_refine_diff_density_min -0.309
_refine_ls_extinction_method none
_refine_ls_goodness_of_fit_ref 1.024
_refine_ls_hydrogen_treatment mixed
_refine_ls_matrix_type full
_refine_ls_number_parameters 345
_refine_ls_number_reflns 5025
_refine_ls_number_restraints 1
_refine_ls_restrained_S_all 1.024
_refine_ls_R_factor_all 0.0464
_refine_ls_R_factor_gt 0.0425
_refine_ls_shift/su_max 0.001
_refine_ls_shift/su_mean 0.000
_refine_ls_structure_factor_coef Fsqd
_refine_ls_weighting_details 'w=1/[\s^2^(Fo^2^)+(0.0598P)^2^+1.5357P] where P=(Fo^2^+2Fc^2^)/3'
_refine_ls_weighting_scheme calc
_refine_ls_wR_factor_gt 0.1109
_refine_ls_wR_factor_ref 0.1141
_reflns_number_gt 4590
_reflns_number_total 5025
_reflns_threshold_expression 'I > 2\s(I)'
_cod_data_source_file dv3017sup1.cif
_cod_data_source_block Ol-IsoProp
_cod_original_cell_volume 2603.49(6)
_cod_database_code 2022584
_shelx_space_group_comment
;
The symmetry employed for this shelxl refinement is uniquely defined
by the following loop, which should always be used as a source of
symmetry information in preference to the above space-group names.
They are only intended as comments.
;

loop_
_space_group_symop_operation_xyz
'x, y, z'
'-x, y+1/2, -z+1/2'
'-x, -y, -z'
'x, -y-1/2, z-1/2'

loop_
_atom_site_type_symbol
_atom_site_label
_atom_site_fract_x
_atom_site_fract_y
_atom_site_fract_z
_atom_site_U_iso_or_equiv
_atom_site_adp_type
_atom_site_calc_flag
_atom_site_occupancy
_atom_site_disorder_assembly
_atom_site_disorder_group
O O3 0.70456(10) 0.22752(6) 0.04285(7) 0.0217(2) Uani d 1 . .
O O2 0.49687(10) 0.25938(6) 0.09015(7) 0.0209(2) Uani d 1 . .
O O1 0.41152(11) 0.33762(6) 0.22560(7) 0.0215(2) Uani d 1 . .
H H1 0.428027 0.317897 0.176058 0.032 Uiso calc 1 . .
N N6 0.69619(12) 0.26039(6) 0.35459(8) 0.0158(2) Uani d 1 . .
H H6 0.678149 0.267907 0.411996 0.019 Uiso calc 1 . .
N N5 0.80642(12) 0.23239(6) 0.23091(8) 0.0150(2) Uani d 1 . .
C C17 0.81746(14) 0.23941(7) 0.32274(9) 0.0164(3) Uani d 1 . .
C C16 0.60387(14) 0.26830(7) 0.28212(9) 0.0152(3) Uani d 1 . .
C C9 1.19586(14) 0.32133(8) 0.05290(9) 0.0166(3) Uani d 1 . .
H H9 1.280564 0.312571 0.026389 0.020 Uiso calc 1 . .
N N1 1.25083(14) 0.46063(7) 0.23430(9) 0.0226(3) Uani d 1 . .
C C15 0.67193(14) 0.24946(7) 0.20280(9) 0.0153(3) Uani d 1 . .
C C18 0.62102(14) 0.24489(7) 0.10362(9) 0.0156(3) Uani d 1 . .
C C11 0.99571(14) 0.27623(7) 0.13092(9) 0.0154(3) Uani d 1 . .
C C19 0.45808(14) 0.29264(7) 0.30022(9) 0.0173(3) Uani d 1 . .
C C12 0.93979(14) 0.34562(8) 0.12766(9) 0.0180(3) Uani d 1 . .
H H12 0.853109 0.353803 0.151466 0.022 Uiso calc 1 . .
C C22 0.94335(14) 0.23319(8) 0.38130(10) 0.0192(3) Uani d 1 . .
H H22A 0.998681 0.193283 0.359336 0.023 Uiso calc 1 . .
H H22B 0.918134 0.222998 0.444816 0.023 Uiso calc 1 . .
C C8 1.14163(14) 0.39113(8) 0.05155(9) 0.0167(3) Uani d 1 . .
C C1 1.25951(15) 0.51108(8) 0.07383(10) 0.0205(3) Uani d 1 . .
C C10 1.12470(14) 0.26483(7) 0.09340(9) 0.0162(3) Uani d 1 . .
H H10 1.163471 0.218893 0.095529 0.019 Uiso calc 1 . .
C C5 1.26767(15) 0.45415(8) -0.07599(10) 0.0227(3) Uani d 1 . .
H H5 1.244467 0.416381 -0.115789 0.027 Uiso calc 1 . .
C C14 0.92241(14) 0.21197(7) 0.17226(9) 0.0165(3) Uani d 1 . .
H H14A 0.889171 0.181179 0.122384 0.020 Uiso calc 1 . .
H H14B 0.987272 0.184076 0.209087 0.020 Uiso calc 1 . .
C C6 1.22416(14) 0.45280(8) 0.01555(10) 0.0184(3) Uani d 1 . .
N N4 1.13994(17) 0.56033(8) 0.21235(10) 0.0336(3) Uani d 1 . .
O O1A 1.19649(15) 0.08233(8) 0.19033(11) 0.0458(3) Uani d 1 . .
H H1AA 1.118486 0.065939 0.190304 0.069 Uiso calc 1 . .
C C23 1.02750(15) 0.30363(8) 0.37822(10) 0.0219(3) Uani d 1 . .
H H23A 1.106822 0.298637 0.418858 0.026 Uiso calc 1 . .
H H23B 1.060221 0.310813 0.315671 0.026 Uiso calc 1 . .
C C13 1.01209(14) 0.40250(8) 0.08931(10) 0.0187(3) Uani d 1 . .
H H13 0.974200 0.448661 0.088653 0.022 Uiso calc 1 . .
C C2 1.33652(16) 0.56880(8) 0.04023(12) 0.0258(3) Uani d 1 . .
H H2 1.358501 0.607403 0.079011 0.031 Uiso calc 1 . .
C C7 1.21801(16) 0.51144(8) 0.17169(10) 0.0221(3) Uani d 1 . .
C C3 1.38009(16) 0.56871(9) -0.05035(12) 0.0286(4) Uani d 1 . .
H H3 1.432467 0.606878 -0.072426 0.034 Uiso calc 1 . .
C C21 0.45069(16) 0.33925(9) 0.38706(10) 0.0242(3) Uani d 1 . .
H H21A 0.515125 0.378285 0.382697 0.036 Uiso calc 1 . .
H H21B 0.472362 0.310300 0.440530 0.036 Uiso calc 1 . .
H H21C 0.359933 0.358542 0.392711 0.036 Uiso calc 1 . .
N N3 1.12500(18) 0.53700(8) 0.30149(10) 0.0390(4) Uani d 1 . .
C C4 1.34568(16) 0.51169(9) -0.10832(11) 0.0284(4) Uani d 1 . .
H H4 1.374938 0.511811 -0.169435 0.034 Uiso calc 1 . .
C C24 0.94659(18) 0.36985(9) 0.40724(12) 0.0306(4) Uani d 1 . .
H H24A 0.876317 0.379600 0.361809 0.046 Uiso calc 1 . .
H H24B 1.006855 0.410754 0.411968 0.046 Uiso calc 1 . .
H H24C 0.905438 0.361068 0.466276 0.046 Uiso calc 1 . .
N N2 1.19240(16) 0.47718(8) 0.31519(10) 0.0324(3) Uani d 1 . .
C C20 0.36737(16) 0.22560(9) 0.30834(13) 0.0284(4) Uani d 1 . .
H H20A 0.275314 0.240160 0.321563 0.043 Uiso calc 1 . .
H H20B 0.401423 0.195318 0.357552 0.043 Uiso calc 1 . .
H H20C 0.368390 0.199214 0.251021 0.043 Uiso calc 1 . .
C C2A 1.2838(2) 0.03478(10) 0.14016(12) 0.0355(4) Uani d 1 . .
H H2A 1.282195 -0.013053 0.169448 0.043 Uiso calc 1 . .
C C1A 1.4280(2) 0.06532(11) 0.14775(15) 0.0447(5) Uani d 1 . .
H H1AB 1.430944 0.111771 0.118065 0.067 Uiso calc 1 . .
H H1AC 1.490695 0.033043 0.118041 0.067 Uiso calc 1 . .
H H1AD 1.453277 0.070421 0.211948 0.067 Uiso calc 1 . .
C C3A 1.2382(3) 0.02746(13) 0.04091(14) 0.0547(6) Uani d 1 . .
H H3AA 1.145347 0.010446 0.038495 0.082 Uiso calc 1 . .
H H3AB 1.296310 -0.006447 0.009885 0.082 Uiso calc 1 . .
H H3AC 1.243692 0.073684 0.010825 0.082 Uiso calc 1 . .
H H1A 1.3011(18) 0.4223(9) 0.2273(14) 0.030(5) Uiso d 1 . .

loop_
_atom_site_aniso_label
_atom_site_aniso_U_11
_atom_site_aniso_U_22
_atom_site_aniso_U_33
_atom_site_aniso_U_12
_atom_site_aniso_U_13
_atom_site_aniso_U_23
O3 0.0204(5) 0.0317(6) 0.0131(5) 0.0008(4) 0.0016(4) -0.0013(4)
O2 0.0193(5) 0.0270(5) 0.0165(5) 0.0031(4) -0.0020(4) -0.0034(4)
O1 0.0263(5) 0.0243(5) 0.0138(5) 0.0084(4) -0.0006(4) 0.0008(4)
N6 0.0186(6) 0.0185(6) 0.0103(5) -0.0003(4) 0.0009(4) 0.0011(4)
N5 0.0168(6) 0.0150(5) 0.0134(5) -0.0001(4) 0.0011(4) 0.0012(4)
C17 0.0198(7) 0.0145(6) 0.0149(6) -0.0010(5) 0.0012(5) 0.0021(5)
C16 0.0186(7) 0.0135(6) 0.0136(6) -0.0016(5) 0.0002(5) 0.0019(5)
C9 0.0158(6) 0.0199(7) 0.0141(6) 0.0017(5) -0.0003(5) -0.0016(5)
N1 0.0309(7) 0.0173(6) 0.0198(6) 0.0039(5) 0.0010(5) -0.0015(5)
C15 0.0160(6) 0.0137(6) 0.0162(7) -0.0004(5) 0.0006(5) 0.0016(5)
C18 0.0197(7) 0.0131(6) 0.0140(6) -0.0024(5) 0.0007(5) 0.0011(5)
C11 0.0176(7) 0.0175(7) 0.0111(6) 0.0001(5) -0.0013(5) -0.0005(5)
C19 0.0183(7) 0.0183(7) 0.0152(6) 0.0025(5) 0.0014(5) 0.0024(5)
C12 0.0168(6) 0.0203(7) 0.0169(6) 0.0028(5) 0.0016(5) -0.0004(5)
C22 0.0193(7) 0.0235(7) 0.0148(6) 0.0023(5) -0.0012(5) 0.0021(5)
C8 0.0186(7) 0.0184(7) 0.0132(6) -0.0006(5) -0.0012(5) 0.0004(5)
C1 0.0209(7) 0.0166(7) 0.0241(7) 0.0033(5) -0.0004(5) 0.0041(5)
C10 0.0188(7) 0.0155(6) 0.0142(6) 0.0020(5) -0.0010(5) -0.0011(5)
C5 0.0227(7) 0.0230(7) 0.0226(7) 0.0043(6) 0.0021(6) 0.0034(6)
C14 0.0171(6) 0.0169(6) 0.0155(6) 0.0024(5) 0.0025(5) -0.0003(5)
C6 0.0163(7) 0.0180(7) 0.0209(7) 0.0038(5) 0.0005(5) 0.0042(5)
N4 0.0497(9) 0.0225(7) 0.0288(7) 0.0080(6) 0.0075(6) 0.0000(6)
O1A 0.0444(8) 0.0383(7) 0.0548(9) -0.0066(6) 0.0089(7) -0.0052(6)
C23 0.0189(7) 0.0297(8) 0.0170(7) -0.0027(6) -0.0013(5) 0.0025(6)
C13 0.0202(7) 0.0162(7) 0.0196(7) 0.0034(5) 0.0003(5) 0.0011(5)
C2 0.0249(8) 0.0167(7) 0.0356(9) 0.0005(6) -0.0015(6) 0.0039(6)
C7 0.0278(8) 0.0143(7) 0.0241(7) 0.0005(6) -0.0006(6) -0.0009(5)
C3 0.0236(8) 0.0220(8) 0.0403(9) 0.0006(6) 0.0050(6) 0.0134(7)
C21 0.0275(8) 0.0279(8) 0.0173(7) 0.0094(6) 0.0006(6) -0.0015(6)
N3 0.0610(10) 0.0271(8) 0.0292(8) 0.0120(7) 0.0114(7) -0.0007(6)
C4 0.0265(8) 0.0326(9) 0.0263(8) 0.0071(7) 0.0083(6) 0.0119(7)
C24 0.0321(9) 0.0256(8) 0.0340(9) -0.0057(7) 0.0044(7) -0.0030(7)
N2 0.0488(9) 0.0247(7) 0.0236(7) 0.0074(6) 0.0061(6) -0.0019(5)
C20 0.0200(7) 0.0248(8) 0.0408(9) -0.0017(6) 0.0085(7) 0.0020(7)
C2A 0.0477(11) 0.0271(8) 0.0319(9) -0.0045(7) 0.0029(8) 0.0037(7)
C1A 0.0505(12) 0.0346(10) 0.0492(12) -0.0037(9) 0.0069(9) -0.0020(8)
C3A 0.0776(16) 0.0524(13) 0.0341(11) -0.0189(12) -0.0009(10) 0.0070(9)

loop_
_atom_type_symbol
_atom_type_description
_atom_type_scat_dispersion_real
_atom_type_scat_dispersion_imag
_atom_type_scat_source
C C 0.0181 0.0091 'International Tables Vol C Tables 4.2.6.8 and 6.1.1.4'
H H 0.0000 0.0000 'International Tables Vol C Tables 4.2.6.8 and 6.1.1.4'
N N 0.0311 0.0180 'International Tables Vol C Tables 4.2.6.8 and 6.1.1.4'
O O 0.0492 0.0322 'International Tables Vol C Tables 4.2.6.8 and 6.1.1.4'

loop_
_geom_angle_atom_site_label_1
_geom_angle_atom_site_label_2
_geom_angle_atom_site_label_3
_geom_angle_site_symmetry_1
_geom_angle_site_symmetry_3
_geom_angle
_geom_angle_publ_flag
C19 O1 H1 . . 109.5 ?
C17 N6 H6 . . 124.9 ?
C17 N6 C16 . . 110.18(11) ?
C16 N6 H6 . . 124.9 ?
C17 N5 C15 . . 109.15(11) ?
C17 N5 C14 . . 122.86(11) ?
C15 N5 C14 . . 127.96(11) ?
N6 C17 N5 . . 108.02(12) ?
N6 C17 C22 . . 123.95(12) ?
N5 C17 C22 . . 127.75(12) ?
N6 C16 C19 . . 120.43(12) ?
C15 C16 N6 . . 106.57(12) ?
C15 C16 C19 . . 133.00(13) ?
C8 C9 H9 . . 119.7 ?
C10 C9 H9 . . 119.7 ?
C10 C9 C8 . . 120.65(12) ?
C7 N1 N2 . . 109.02(13) ?
C7 N1 H1A . . 128.7(13) ?
N2 N1 H1A . . 122.3(13) ?
N5 C15 C18 . . 123.77(12) ?
C16 C15 N5 . . 106.06(12) ?
C16 C15 C18 . . 130.16(13) ?
O3 C18 O2 . . 125.87(12) ?
O3 C18 C15 . . 117.98(12) ?
O2 C18 C15 . . 116.15(12) ?
C12 C11 C14 . . 123.22(12) ?
C10 C11 C12 . . 118.79(12) ?
C10 C11 C14 . . 117.98(12) ?
O1 C19 C16 . . 109.44(11) ?
O1 C19 C21 . . 105.81(11) ?
O1 C19 C20 . . 110.48(12) ?
C16 C19 C21 . . 111.29(12) ?
C16 C19 C20 . . 108.59(11) ?
C21 C19 C20 . . 111.22(12) ?
C11 C12 H12 . . 119.7 ?
C13 C12 C11 . . 120.64(13) ?
C13 C12 H12 . . 119.7 ?
C17 C22 H22A . . 109.5 ?
C17 C22 H22B . . 109.5 ?
C17 C22 C23 . . 110.86(11) ?
H22A C22 H22B . . 108.1 ?
C23 C22 H22A . . 109.5 ?
C23 C22 H22B . . 109.5 ?
C9 C8 C6 . . 120.28(12) ?
C9 C8 C13 . . 118.59(13) ?
C13 C8 C6 . . 121.04(12) ?
C6 C1 C7 . . 120.50(13) ?
C2 C1 C6 . . 120.47(14) ?
C2 C1 C7 . . 119.02(14) ?
C9 C10 C11 . . 120.66(12) ?
C9 C10 H10 . . 119.7 ?
C11 C10 H10 . . 119.7 ?
C6 C5 H5 . . 119.8 ?
C4 C5 H5 . . 119.8 ?
C4 C5 C6 . . 120.42(15) ?
N5 C14 C11 . . 113.39(11) ?
N5 C14 H14A . . 108.9 ?
N5 C14 H14B . . 108.9 ?
C11 C14 H14A . . 108.9 ?
C11 C14 H14B . . 108.9 ?
H14A C14 H14B . . 107.7 ?
C1 C6 C8 . . 120.41(12) ?
C5 C6 C8 . . 121.08(13) ?
C5 C6 C1 . . 118.51(13) ?
C7 N4 N3 . . 105.69(13) ?
C2A O1A H1AA . . 109.5 ?
C22 C23 H23A . . 108.9 ?
C22 C23 H23B . . 108.9 ?
H23A C23 H23B . . 107.8 ?
C24 C23 C22 . . 113.16(12) ?
C24 C23 H23A . . 108.9 ?
C24 C23 H23B . . 108.9 ?
C12 C13 C8 . . 120.62(13) ?
C12 C13 H13 . . 119.7 ?
C8 C13 H13 . . 119.7 ?
C1 C2 H2 . . 119.9 ?
C3 C2 C1 . . 120.14(15) ?
C3 C2 H2 . . 119.9 ?
N1 C7 C1 . . 125.20(13) ?
N4 C7 N1 . . 108.31(13) ?
N4 C7 C1 . . 126.47(14) ?
C2 C3 H3 . . 120.1 ?
C2 C3 C4 . . 119.85(14) ?
C4 C3 H3 . . 120.1 ?
C19 C21 H21A . . 109.5 ?
C19 C21 H21B . . 109.5 ?
C19 C21 H21C . . 109.5 ?
H21A C21 H21B . . 109.5 ?
H21A C21 H21C . . 109.5 ?
H21B C21 H21C . . 109.5 ?
N2 N3 N4 . . 110.58(13) ?
C5 C4 H4 . . 119.7 ?
C3 C4 C5 . . 120.60(15) ?
C3 C4 H4 . . 119.7 ?
C23 C24 H24A . . 109.5 ?
C23 C24 H24B . . 109.5 ?
C23 C24 H24C . . 109.5 ?
H24A C24 H24B . . 109.5 ?
H24A C24 H24C . . 109.5 ?
H24B C24 H24C . . 109.5 ?
N3 N2 N1 . . 106.38(13) ?
C19 C20 H20A . . 109.5 ?
C19 C20 H20B . . 109.5 ?
C19 C20 H20C . . 109.5 ?
H20A C20 H20B . . 109.5 ?
H20A C20 H20C . . 109.5 ?
H20B C20 H20C . . 109.5 ?
O1A C2A H2A . . 108.9 ?
O1A C2A C1A . . 107.08(15) ?
O1A C2A C3A . . 111.53(18) ?
C1A C2A H2A . . 108.9 ?
C3A C2A H2A . . 108.9 ?
C3A C2A C1A . . 111.48(17) ?
C2A C1A H1AB . . 109.5 ?
C2A C1A H1AC . . 109.5 ?
C2A C1A H1AD . . 109.5 ?
H1AB C1A H1AC . . 109.5 ?
H1AB C1A H1AD . . 109.5 ?
H1AC C1A H1AD . . 109.5 ?
C2A C3A H3AA . . 109.5 ?
C2A C3A H3AB . . 109.5 ?
C2A C3A H3AC . . 109.5 ?
H3AA C3A H3AB . . 109.5 ?
H3AA C3A H3AC . . 109.5 ?
H3AB C3A H3AC . . 109.5 ?

loop_
_geom_bond_atom_site_label_1
_geom_bond_atom_site_label_2
_geom_bond_site_symmetry_2
_geom_bond_distance
_geom_bond_publ_flag
O3 C18 . 1.2471(17) ?
O2 C18 . 1.2546(17) ?
O1 H1 . 0.8200 ?
O1 C19 . 1.4296(16) ?
N6 H6 . 0.8600 ?
N6 C17 . 1.3335(18) ?
N6 C16 . 1.3796(18) ?
N5 C17 . 1.3338(18) ?
N5 C15 . 1.4059(17) ?
N5 C14 . 1.4716(17) ?
C17 C22 . 1.4875(19) ?
C16 C15 . 1.3752(19) ?
C16 C19 . 1.5192(19) ?
C9 H9 . 0.9300 ?
C9 C8 . 1.395(2) ?
C9 C10 . 1.3874(19) ?
N1 C7 . 1.339(2) ?
N1 N2 . 1.3407(18) ?
N1 H1A . 0.868(15) ?
C15 C18 . 1.5109(18) ?
C11 C12 . 1.3946(19) ?
C11 C10 . 1.3935(19) ?
C11 C14 . 1.5130(18) ?
C19 C21 . 1.5226(19) ?
C19 C20 . 1.529(2) ?
C12 H12 . 0.9300 ?
C12 C13 . 1.385(2) ?
C22 H22A . 0.9700 ?
C22 H22B . 0.9700 ?
C22 C23 . 1.541(2) ?
C8 C6 . 1.4930(19) ?
C8 C13 . 1.3997(19) ?
C1 C6 . 1.407(2) ?
C1 C2 . 1.396(2) ?
C1 C7 . 1.473(2) ?
C10 H10 . 0.9300 ?
C5 H5 . 0.9300 ?
C5 C6 . 1.392(2) ?
C5 C4 . 1.392(2) ?
C14 H14A . 0.9700 ?
C14 H14B . 0.9700 ?
N4 C7 . 1.324(2) ?
N4 N3 . 1.366(2) ?
O1A H1AA . 0.8200 ?
O1A C2A . 1.428(2) ?
C23 H23A . 0.9700 ?
C23 H23B . 0.9700 ?
C23 C24 . 1.519(2) ?
C13 H13 . 0.9300 ?
C2 H2 . 0.9300 ?
C2 C3 . 1.379(2) ?
C3 H3 . 0.9300 ?
C3 C4 . 1.384(3) ?
C21 H21A . 0.9600 ?
C21 H21B . 0.9600 ?
C21 H21C . 0.9600 ?
N3 N2 . 1.300(2) ?
C4 H4 . 0.9300 ?
C24 H24A . 0.9600 ?
C24 H24B . 0.9600 ?
C24 H24C . 0.9600 ?
C20 H20A . 0.9600 ?
C20 H20B . 0.9600 ?
C20 H20C . 0.9600 ?
C2A H2A . 0.9800 ?
C2A C1A . 1.520(3) ?
C2A C3A . 1.500(3) ?
C1A H1AB . 0.9600 ?
C1A H1AC . 0.9600 ?
C1A H1AD . 0.9600 ?
C3A H3AA . 0.9600 ?
C3A H3AB . 0.9600 ?
C3A H3AC . 0.9600 ?

_cod_database_fobs_code 2022584
